data_7700342
loop_
_publ_author_name
'Tilburey, Graham E.'
'Blundell, Toby J.'
'Argent, Stephen P.'
'Perry, Carole C.'

_publ_section_title
;
 Azamacrocycles and tertiary amines can be used to form size tuneable
 hollow structures or monodisperse oxide nanoparticles depending on the
 'M' source.
;
_journal_issue 41
_journal_name_full 'Dalton transactions (Cambridge, England : 2003)'
_journal_page_first 15470
_journal_page_last 15479
_journal_paper_doi 10.1039/c9dt02080b
_journal_volume 48
_journal_year 2019
_chemical_formula_moiety 'C18 H12 O6 Si, C10 H26 N4, H2 O'
_chemical_formula_sum 'C28 H40 N4 O7 Si'
_chemical_formula_weight 572.73
_space_group_crystal_system triclinic
_space_group_IT_number 2
_space_group_name_Hall '-P 1'
_space_group_name_H-M_alt 'P -1'
_symmetry_space_group_name_Hall '-P 1'
_symmetry_space_group_name_H-M 'P -1'
_atom_sites_solution_hydrogens mixed
_atom_sites_solution_primary dual
_atom_sites_solution_secondary difmap
_audit_creation_date 2019-05-03
_audit_creation_method
;
Olex2 1.2
(compiled 2018.05.29 svn.r3508 for OlexSys, GUI svn.r5506)
;
_audit_update_record
;
2019-05-14 deposited with the CCDC.    2019-06-17 downloaded from the CCDC.
;
_cell_angle_alpha 77.2668(15)
_cell_angle_beta 81.0651(14)
_cell_angle_gamma 86.7154(16)
_cell_formula_units_Z 2
_cell_length_a 9.88046(17)
_cell_length_b 11.9013(2)
_cell_length_c 12.18161(18)
_cell_measurement_reflns_used 8175
_cell_measurement_temperature 100
_cell_measurement_theta_max 35.4062076867
_cell_measurement_theta_min 1.67234578297
_cell_volume 1379.86(4)
_computing_cell_refinement 'DIALS 2theta refinement, DIALS 1.14.3-g2ab223656-release'
_computing_data_reduction
;
aimless (Evans, P. R. and Murshudov, G. N., 2013)
ccp4 (Winn, M. D. et al., 2011)
DIALS 1.14.3-g2ab223656-release (Winter, G. et al., 2018)
pointless (Evans, P., 2006)
XIA2 0.5.884-g39f26010-dials-1.14 (Winter, G., 2010)
;
_computing_molecular_graphics 'Olex2 (Dolomanov et al., 2009)'
_computing_publication_material 'Olex2 (Dolomanov et al., 2009)'
_computing_structure_refinement 'ShelXL (Sheldrick, 2015)'
_computing_structure_solution 'ShelXT (Sheldrick, 2015)'
_diffrn_ambient_temperature 100
_diffrn_detector 'CCD area detector'
_diffrn_detector_area_resol_mean 0.0350
_diffrn_detector_type 'Rigaku Saturn724+'
_diffrn_measured_fraction_theta_full 0.988
_diffrn_measured_fraction_theta_max 0.866
_diffrn_measurement_device 'CrystalLogic Kappa (4 circle)'
_diffrn_measurement_device_type DLS_I19
_diffrn_measurement_method 'omega rotation'
_diffrn_radiation_collimation '0.3 x 1.5 Double Pinhole'
_diffrn_radiation_monochromator Synchrotron
_diffrn_radiation_probe x-ray
_diffrn_radiation_type Synchrotron
_diffrn_radiation_wavelength 0.6889
_diffrn_reflns_av_R_equivalents 0.0541
_diffrn_reflns_av_unetI/netI 0.0804
_diffrn_reflns_Laue_measured_fraction_full 0.988
_diffrn_reflns_Laue_measured_fraction_max 0.866
_diffrn_reflns_limit_h_max 16
_diffrn_reflns_limit_h_min -16
_diffrn_reflns_limit_k_max 20
_diffrn_reflns_limit_k_min -20
_diffrn_reflns_limit_l_max 20
_diffrn_reflns_limit_l_min -19
_diffrn_reflns_number 29477
_diffrn_reflns_point_group_measured_fraction_full 0.988
_diffrn_reflns_point_group_measured_fraction_max 0.866
_diffrn_reflns_theta_full 24.415
_diffrn_reflns_theta_max 35.975
_diffrn_reflns_theta_min 1.679
_diffrn_source Synchrotron
_diffrn_source_type 'Undulator, I19, DLS, RAL'
_exptl_absorpt_coefficient_mu 0.134
_exptl_absorpt_correction_T_max 1.0
_exptl_absorpt_correction_T_min 0.98968004957
_exptl_absorpt_correction_type empirical
_exptl_absorpt_process_details
;
CCP4 7.0.072: AIMLESS, version 0.7.4 : 13/12/18
Scaling & analysis of unmerged intensities, absorption correction using spherical harmonics
;
_exptl_crystal_colour 'clear colourless'
_exptl_crystal_colour_lustre clear
_exptl_crystal_colour_primary colourless
_exptl_crystal_density_diffrn 1.378
_exptl_crystal_description needle
_exptl_crystal_F_000 612
_exptl_crystal_recrystallization_method 'Re-crystallisation from solvent: Water'
_exptl_crystal_size_max 0.1
_exptl_crystal_size_mid 0.01
_exptl_crystal_size_min 0.01
_refine_diff_density_max 0.616
_refine_diff_density_min -1.002
_refine_diff_density_rms 0.082
_refine_ls_extinction_method none
_refine_ls_goodness_of_fit_ref 1.066
_refine_ls_hydrogen_treatment mixed
_refine_ls_matrix_type full
_refine_ls_number_parameters 388
_refine_ls_number_reflns 12427
_refine_ls_number_restraints 0
_refine_ls_restrained_S_all 1.066
_refine_ls_R_factor_all 0.0997
_refine_ls_R_factor_gt 0.0620
_refine_ls_shift/su_max 0.000
_refine_ls_shift/su_mean 0.000
_refine_ls_structure_factor_coef Fsqd
_refine_ls_weighting_details 'w=1/[\s^2^(Fo^2^)+(0.1054P)^2^] where P=(Fo^2^+2Fc^2^)/3'
_refine_ls_weighting_scheme calc
_refine_ls_wR_factor_gt 0.1845
_refine_ls_wR_factor_ref 0.2026
_reflns_Friedel_coverage 0.000
_reflns_number_gt 7807
_reflns_number_total 12427
_reflns_threshold_expression 'I > 2\s(I)'
_cod_data_source_file c9dt02080b2.cif
_cod_data_source_block shelxt
_cod_depositor_comments 'Adding full bibliography for 7700342.cif.'
_cod_original_cell_volume 1379.86(3)
_cod_database_code 7700342
_shelx_shelxl_version_number 2018/3
_shelx_space_group_comment
;
The symmetry employed for this shelxl refinement is uniquely defined
by the following loop, which should always be used as a source of
symmetry information in preference to the above space-group names.
They are only intended as comments.
;
_olex2_refinement_description
;
1. Fixed Uiso
 At 1.2 times of:
  All C(H) groups, All C(H,H) groups
 At 1.5 times of:
  All O(H,H) groups
2.a Free rotating group:
 O7(H7A,H7B)
2.b Secondary CH2 refined with riding coordinates:
 C19(H19A,H19B), C20(H20A,H20B), C21(H21A,H21B), C22(H22A,H22B), C23(H23A,
 H23B), C24(H24A,H24B), C25(H25A,H25B), C26(H26A,H26B), C27(H27A,H27B),
 C28(H28A,H28B)
2.c Aromatic/amide H refined with riding coordinates:
 C3(H3), C4(H4A), C5(H5), C6(H6), C9(H9), C10(H10), C11(H11), C12(H12),
 C15(H15), C16(H16), C17(H17), C18(H18)
;
_olex2_submission_original_sample_id SATSTC
_olex2_submission_special_instructions 'No special instructions were received'

loop_
_space_group_symop_operation_xyz
'x, y, z'
'-x, -y, -z'

loop_
_atom_site_label
_atom_site_type_symbol
_atom_site_fract_x
_atom_site_fract_y
_atom_site_fract_z
_atom_site_U_iso_or_equiv
_atom_site_adp_type
_atom_site_occupancy
_atom_site_site_symmetry_order
_atom_site_calc_flag
_atom_site_refinement_flags_posn
Si1 Si 0.74220(4) 0.68277(3) 0.69900(3) 0.02058(10) Uani 1 1 d .
O1 O 0.64889(11) 0.55998(9) 0.69298(9) 0.0235(2) Uani 1 1 d .
O2 O 0.87059(11) 0.58498(9) 0.75850(9) 0.0244(2) Uani 1 1 d .
O3 O 0.61510(10) 0.77164(9) 0.63138(8) 0.0217(2) Uani 1 1 d .
O4 O 0.84231(10) 0.68895(9) 0.56202(8) 0.0215(2) Uani 1 1 d .
O5 O 0.64167(10) 0.68526(9) 0.83469(8) 0.0220(2) Uani 1 1 d .
O6 O 0.83484(10) 0.80106(9) 0.71521(8) 0.0229(2) Uani 1 1 d .
N1 N 0.36674(13) 0.71244(11) 0.81632(10) 0.0216(2) Uani 1 1 d .
H1A H 0.450(2) 0.7019(18) 0.8141(18) 0.034(5) Uiso 1 1 d .
H1B H 0.346(2) 0.7022(16) 0.7523(17) 0.026(5) Uiso 1 1 d .
N2 N 0.35100(13) 0.55737(11) 0.67618(10) 0.0230(2) Uani 1 1 d .
H2 H 0.448(2) 0.5613(17) 0.6744(17) 0.033(5) Uiso 1 1 d .
N3 N 0.12035(13) 0.66682(11) 0.57395(11) 0.0221(2) Uani 1 1 d .
H3A H 0.016(3) 0.678(2) 0.585(2) 0.058(7) Uiso 1 1 d .
H3B H 0.139(2) 0.6782(18) 0.6376(19) 0.038(6) Uiso 1 1 d .
N4 N 0.13620(13) 0.82404(11) 0.71457(10) 0.0221(2) Uani 1 1 d .
H4 H 0.043(2) 0.8195(19) 0.7220(19) 0.042(6) Uiso 1 1 d .
C1 C 0.70809(15) 0.46040(13) 0.74076(12) 0.0238(3) Uani 1 1 d .
C2 C 0.83280(15) 0.47310(13) 0.77677(12) 0.0246(3) Uani 1 1 d .
C3 C 0.90622(17) 0.37798(14) 0.82624(14) 0.0295(3) Uani 1 1 d .
H3 H 0.991452 0.386757 0.849954 0.035 Uiso 1 1 calc R
C4 C 0.85243(18) 0.26833(14) 0.84071(14) 0.0320(4) Uani 1 1 d .
H4A H 0.901934 0.202191 0.874320 0.038 Uiso 1 1 calc R
C5 C 0.72816(18) 0.25529(14) 0.80664(13) 0.0309(3) Uani 1 1 d .
H5 H 0.692588 0.180467 0.817882 0.037 Uiso 1 1 calc R
C6 C 0.65431(17) 0.35166(14) 0.75566(13) 0.0281(3) Uani 1 1 d .
H6 H 0.569203 0.342891 0.731740 0.034 Uiso 1 1 calc R
C7 C 0.64695(14) 0.79480(12) 0.51736(11) 0.0204(2) Uani 1 1 d .
C8 C 0.77602(14) 0.74920(12) 0.47763(11) 0.0196(2) Uani 1 1 d .
C9 C 0.82379(15) 0.76477(12) 0.36262(12) 0.0226(3) Uani 1 1 d .
H9 H 0.911702 0.735645 0.336770 0.027 Uiso 1 1 calc R
C10 C 0.73999(16) 0.82439(14) 0.28477(12) 0.0268(3) Uani 1 1 d .
H10 H 0.770868 0.835440 0.205382 0.032 Uiso 1 1 calc R
C11 C 0.61190(16) 0.86733(14) 0.32349(12) 0.0262(3) Uani 1 1 d .
H11 H 0.555084 0.906056 0.270073 0.031 Uiso 1 1 calc R
C12 C 0.56535(15) 0.85434(13) 0.44017(12) 0.0239(3) Uani 1 1 d .
H12 H 0.478872 0.886018 0.465904 0.029 Uiso 1 1 calc R
C13 C 0.67283(15) 0.77549(13) 0.87686(11) 0.0220(3) Uani 1 1 d .
C14 C 0.78083(15) 0.84126(13) 0.80895(11) 0.0221(3) Uani 1 1 d .
C15 C 0.82446(16) 0.93609(13) 0.84083(13) 0.0258(3) Uani 1 1 d .
H15 H 0.897721 0.980771 0.795467 0.031 Uiso 1 1 calc R
C16 C 0.75781(18) 0.96481(14) 0.94197(13) 0.0285(3) Uani 1 1 d .
H16 H 0.787074 1.029342 0.965394 0.034 Uiso 1 1 calc R
C17 C 0.65058(17) 0.90085(14) 1.00780(12) 0.0288(3) Uani 1 1 d .
H17 H 0.606058 0.922580 1.075181 0.035 Uiso 1 1 calc R
C18 C 0.60661(16) 0.80392(14) 0.97616(12) 0.0253(3) Uani 1 1 d .
H18 H 0.533489 0.759156 1.021643 0.030 Uiso 1 1 calc R
C19 C 0.30343(16) 0.61839(13) 0.91016(13) 0.0265(3) Uani 1 1 d .
H19A H 0.202314 0.625831 0.917053 0.032 Uiso 1 1 calc R
H19B H 0.330621 0.625357 0.983203 0.032 Uiso 1 1 calc R
C20 C 0.35004(17) 0.50144(14) 0.88549(13) 0.0274(3) Uani 1 1 d .
H20A H 0.318344 0.440872 0.953104 0.033 Uiso 1 1 calc R
H20B H 0.451468 0.497517 0.872558 0.033 Uiso 1 1 calc R
C21 C 0.29691(17) 0.47629(14) 0.78221(14) 0.0294(3) Uani 1 1 d .
H21A H 0.324182 0.396582 0.775043 0.035 Uiso 1 1 calc R
H21B H 0.195539 0.481943 0.793797 0.035 Uiso 1 1 calc R
C22 C 0.31936(15) 0.52702(14) 0.57256(13) 0.0263(3) Uani 1 1 d .
H22A H 0.342998 0.444615 0.575028 0.032 Uiso 1 1 calc R
H22B H 0.376266 0.573061 0.505429 0.032 Uiso 1 1 calc R
C23 C 0.16829(15) 0.54884(13) 0.55982(14) 0.0257(3) Uani 1 1 d .
H23A H 0.154319 0.539408 0.483647 0.031 Uiso 1 1 calc R
H23B H 0.112651 0.490951 0.617450 0.031 Uiso 1 1 calc R
C24 C 0.18185(16) 0.76372(13) 0.48324(12) 0.0258(3) Uani 1 1 d .
H24A H 0.159388 0.756415 0.408740 0.031 Uiso 1 1 calc R
H24B H 0.282827 0.759601 0.479095 0.031 Uiso 1 1 calc R
C25 C 0.12786(16) 0.87954(13) 0.50766(13) 0.0263(3) Uani 1 1 d .
H25A H 0.026463 0.878808 0.521188 0.032 Uiso 1 1 calc R
H25B H 0.155685 0.940515 0.439360 0.032 Uiso 1 1 calc R
C26 C 0.17780(16) 0.91057(13) 0.60971(13) 0.0250(3) Uani 1 1 d .
H26A H 0.278932 0.915313 0.595572 0.030 Uiso 1 1 calc R
H26B H 0.139228 0.987049 0.619208 0.030 Uiso 1 1 calc R
C27 C 0.17143(15) 0.85480(14) 0.81668(12) 0.0247(3) Uani 1 1 d .
H27A H 0.115625 0.809519 0.884950 0.030 Uiso 1 1 calc R
H27B H 0.149267 0.937461 0.813965 0.030 Uiso 1 1 calc R
C28 C 0.32268(16) 0.83169(13) 0.82611(13) 0.0249(3) Uani 1 1 d .
H28A H 0.377815 0.887051 0.765312 0.030 Uiso 1 1 calc R
H28B H 0.340325 0.844258 0.900262 0.030 Uiso 1 1 calc R
O7 O 0.9570(2) 0.6160(3) 0.95023(18) 0.0906(7) Uani 1 1 d .
H7A H 0.923962 0.660063 1.004547 0.136 Uiso 1 1 d G
H7B H 0.901451 0.615870 0.909819 0.136 Uiso 1 1 d G

loop_
_atom_site_aniso_label
_atom_site_aniso_U_11
_atom_site_aniso_U_22
_atom_site_aniso_U_33
_atom_site_aniso_U_23
_atom_site_aniso_U_13
_atom_site_aniso_U_12
Si1 0.01654(18) 0.0258(2) 0.01806(17) -0.00536(14) 0.00230(13) -0.00003(14)
O1 0.0213(5) 0.0250(5) 0.0235(5) -0.0057(4) 0.0004(4) -0.0010(4)
O2 0.0198(5) 0.0273(5) 0.0232(5) -0.0021(4) 0.0005(4) 0.0004(4)
O3 0.0182(5) 0.0284(5) 0.0168(4) -0.0049(4) 0.0020(3) 0.0005(4)
O4 0.0178(4) 0.0281(5) 0.0177(4) -0.0058(4) 0.0011(3) 0.0017(4)
O5 0.0179(5) 0.0286(5) 0.0186(4) -0.0063(4) 0.0017(3) -0.0003(4)
O6 0.0192(5) 0.0298(5) 0.0191(4) -0.0079(4) 0.0027(3) -0.0005(4)
N1 0.0175(5) 0.0269(6) 0.0201(5) -0.0072(4) 0.0006(4) 0.0010(4)
N2 0.0187(6) 0.0262(6) 0.0248(6) -0.0082(5) -0.0015(4) -0.0007(4)
N3 0.0177(5) 0.0270(6) 0.0228(5) -0.0096(4) -0.0003(4) 0.0000(4)
N4 0.0181(5) 0.0274(6) 0.0217(5) -0.0088(4) -0.0016(4) 0.0008(4)
C1 0.0238(7) 0.0253(7) 0.0193(6) -0.0050(5) 0.0049(5) 0.0020(5)
C2 0.0213(7) 0.0275(7) 0.0207(6) -0.0031(5) 0.0064(5) 0.0008(5)
C3 0.0239(7) 0.0326(8) 0.0266(7) -0.0027(6) 0.0061(5) 0.0038(6)
C4 0.0318(8) 0.0276(7) 0.0289(7) -0.0012(6) 0.0095(6) 0.0070(6)
C5 0.0358(9) 0.0254(7) 0.0270(7) -0.0053(6) 0.0089(6) -0.0002(6)
C6 0.0282(7) 0.0289(7) 0.0251(7) -0.0080(6) 0.0057(5) -0.0015(6)
C7 0.0193(6) 0.0233(6) 0.0185(5) -0.0064(5) 0.0016(4) -0.0032(5)
C8 0.0188(6) 0.0224(6) 0.0178(5) -0.0061(4) -0.0003(4) -0.0016(5)
C9 0.0229(7) 0.0251(6) 0.0202(6) -0.0084(5) 0.0012(5) -0.0015(5)
C10 0.0289(8) 0.0329(8) 0.0187(6) -0.0072(5) -0.0003(5) -0.0046(6)
C11 0.0262(7) 0.0303(7) 0.0216(6) -0.0039(5) -0.0038(5) -0.0012(6)
C12 0.0197(6) 0.0281(7) 0.0227(6) -0.0047(5) -0.0002(5) -0.0017(5)
C13 0.0198(6) 0.0280(7) 0.0177(5) -0.0051(5) -0.0016(4) 0.0024(5)
C14 0.0206(6) 0.0266(7) 0.0183(5) -0.0054(5) -0.0007(5) 0.0028(5)
C15 0.0254(7) 0.0265(7) 0.0254(6) -0.0071(5) -0.0022(5) 0.0018(5)
C16 0.0350(8) 0.0273(7) 0.0243(6) -0.0084(5) -0.0050(6) 0.0036(6)
C17 0.0332(8) 0.0343(8) 0.0192(6) -0.0092(5) -0.0028(5) 0.0074(6)
C18 0.0237(7) 0.0328(7) 0.0171(5) -0.0041(5) -0.0001(5) 0.0053(6)
C19 0.0235(7) 0.0303(7) 0.0218(6) -0.0025(5) 0.0041(5) -0.0002(5)
C20 0.0266(7) 0.0271(7) 0.0245(6) -0.0013(5) 0.0015(5) 0.0014(6)
C21 0.0266(8) 0.0260(7) 0.0339(8) -0.0049(6) 0.0006(6) -0.0044(6)
C22 0.0197(6) 0.0315(7) 0.0308(7) -0.0153(6) -0.0024(5) 0.0028(5)
C23 0.0204(6) 0.0276(7) 0.0318(7) -0.0137(6) -0.0016(5) 0.0002(5)
C24 0.0228(7) 0.0323(7) 0.0218(6) -0.0078(5) 0.0019(5) -0.0024(6)
C25 0.0255(7) 0.0289(7) 0.0239(6) -0.0055(5) -0.0025(5) 0.0004(6)
C26 0.0247(7) 0.0262(7) 0.0243(6) -0.0071(5) -0.0017(5) -0.0013(5)
C27 0.0221(7) 0.0306(7) 0.0238(6) -0.0119(5) -0.0038(5) 0.0041(5)
C28 0.0233(7) 0.0267(7) 0.0267(7) -0.0106(5) -0.0038(5) 0.0018(5)
O7 0.0839(16) 0.143(2) 0.0519(12) -0.0305(13) -0.0067(11) -0.0333(15)

loop_
_atom_type_symbol
_atom_type_description
_atom_type_scat_dispersion_real
_atom_type_scat_dispersion_imag
_atom_type_scat_source
C C 0.0032 0.0015 'International Tables Vol C Tables 4.2.6.8 and 6.1.1.4'
H H 0.0000 0.0000 'International Tables Vol C Tables 4.2.6.8 and 6.1.1.4'
N N 0.0060 0.0030 'International Tables Vol C Tables 4.2.6.8 and 6.1.1.4'
O O 0.0108 0.0057 'International Tables Vol C Tables 4.2.6.8 and 6.1.1.4'
Si Si 0.0817 0.0704 'International Tables Vol C Tables 4.2.6.8 and 6.1.1.4'

loop_
_geom_angle_atom_site_label_1
_geom_angle_atom_site_label_2
_geom_angle_atom_site_label_3
_geom_angle
O1 Si1 O2 88.21(5)
O1 Si1 O5 88.67(5)
O3 Si1 O1 88.16(5)
O3 Si1 O2 174.94(5)
O3 Si1 O4 88.89(5)
O3 Si1 O5 89.30(5)
O3 Si1 O6 94.23(5)
O4 Si1 O1 93.92(5)
O4 Si1 O2 87.84(5)
O4 Si1 O5 176.78(5)
O5 Si1 O2 94.14(5)
O6 Si1 O1 176.06(5)
O6 Si1 O2 89.58(5)
O6 Si1 O4 89.25(5)
O6 Si1 O5 88.23(5)
C1 O1 Si1 112.06(10)
C2 O2 Si1 111.45(10)
C7 O3 Si1 112.02(9)
C8 O4 Si1 111.53(8)
C13 O5 Si1 111.89(9)
C14 O6 Si1 112.17(9)
H1A N1 H1B 107.4(19)
C19 N1 H1A 105.5(15)
C19 N1 H1B 108.2(13)
C28 N1 H1A 112.4(15)
C28 N1 H1B 107.4(12)
C28 N1 C19 115.66(11)
C21 N2 H2 107.6(12)
C22 N2 H2 111.1(12)
C22 N2 C21 113.90(12)
H3A N3 H3B 100(2)
C23 N3 H3A 114.1(14)
C23 N3 H3B 110.1(15)
C24 N3 H3A 108.9(14)
C24 N3 H3B 106.6(14)
C24 N3 C23 115.44(12)
C26 N4 H4 106.4(14)
C27 N4 H4 108.6(14)
C27 N4 C26 113.18(12)
O1 C1 C2 114.35(13)
O1 C1 C6 125.13(15)
C6 C1 C2 120.53(14)
O2 C2 C1 113.66(13)
O2 C2 C3 125.55(15)
C3 C2 C1 120.79(15)
C2 C3 H3 120.7
C2 C3 C4 118.70(16)
C4 C3 H3 120.7
C3 C4 H4A 119.6
C5 C4 C3 120.79(15)
C5 C4 H4A 119.6
C4 C5 H5 119.8
C4 C5 C6 120.49(15)
C6 C5 H5 119.8
C1 C6 C5 118.70(16)
C1 C6 H6 120.7
C5 C6 H6 120.7
O3 C7 C8 113.95(12)
O3 C7 C12 126.31(13)
C12 C7 C8 119.72(12)
O4 C8 C7 113.47(11)
O4 C8 C9 125.29(13)
C9 C8 C7 121.22(13)
C8 C9 H9 120.6
C8 C9 C10 118.75(13)
C10 C9 H9 120.6
C9 C10 H10 119.9
C11 C10 C9 120.17(13)
C11 C10 H10 119.9
C10 C11 H11 119.5
C10 C11 C12 120.96(14)
C12 C11 H11 119.5
C7 C12 C11 119.14(14)
C7 C12 H12 120.4
C11 C12 H12 120.4
O5 C13 C14 113.57(12)
O5 C13 C18 125.08(14)
C18 C13 C14 121.36(14)
O6 C14 C13 113.74(13)
O6 C14 C15 125.91(14)
C15 C14 C13 120.34(13)
C14 C15 H15 120.8
C14 C15 C16 118.41(15)
C16 C15 H15 120.8
C15 C16 H16 119.4
C17 C16 C15 121.11(15)
C17 C16 H16 119.4
C16 C17 H17 119.7
C16 C17 C18 120.65(14)
C18 C17 H17 119.7
C13 C18 C17 118.12(14)
C13 C18 H18 120.9
C17 C18 H18 120.9
N1 C19 H19A 109.6
N1 C19 H19B 109.6
N1 C19 C20 110.07(12)
H19A C19 H19B 108.2
C20 C19 H19A 109.6
C20 C19 H19B 109.6
C19 C20 H20A 108.9
C19 C20 H20B 108.9
C19 C20 C21 113.53(13)
H20A C20 H20B 107.7
C21 C20 H20A 108.9
C21 C20 H20B 108.9
N2 C21 C20 111.73(13)
N2 C21 H21A 109.3
N2 C21 H21B 109.3
C20 C21 H21A 109.3
C20 C21 H21B 109.3
H21A C21 H21B 107.9
N2 C22 H22A 109.2
N2 C22 H22B 109.2
N2 C22 C23 111.87(12)
H22A C22 H22B 107.9
C23 C22 H22A 109.2
C23 C22 H22B 109.2
N3 C23 C22 111.93(12)
N3 C23 H23A 109.2
N3 C23 H23B 109.2
C22 C23 H23A 109.2
C22 C23 H23B 109.2
H23A C23 H23B 107.9
N3 C24 H24A 109.5
N3 C24 H24B 109.5
N3 C24 C25 110.83(12)
H24A C24 H24B 108.1
C25 C24 H24A 109.5
C25 C24 H24B 109.5
C24 C25 H25A 108.6
C24 C25 H25B 108.6
C24 C25 C26 114.47(13)
H25A C25 H25B 107.6
C26 C25 H25A 108.6
C26 C25 H25B 108.6
N4 C26 C25 111.02(12)
N4 C26 H26A 109.4
N4 C26 H26B 109.4
C25 C26 H26A 109.4
C25 C26 H26B 109.4
H26A C26 H26B 108.0
N4 C27 H27A 109.3
N4 C27 H27B 109.3
N4 C27 C28 111.47(12)
H27A C27 H27B 108.0
C28 C27 H27A 109.3
C28 C27 H27B 109.3
N1 C28 C27 112.10(12)
N1 C28 H28A 109.2
N1 C28 H28B 109.2
C27 C28 H28A 109.2
C27 C28 H28B 109.2
H28A C28 H28B 107.9
H7A O7 H7B 109.8

loop_
_geom_bond_atom_site_label_1
_geom_bond_atom_site_label_2
_geom_bond_distance
Si1 O1 1.7927(11)
Si1 O2 1.7983(11)
Si1 O3 1.7775(11)
Si1 O4 1.7916(10)
Si1 O5 1.7966(10)
Si1 O6 1.7847(11)
O1 C1 1.3445(18)
O2 C2 1.3647(19)
O3 C7 1.3451(16)
O4 C8 1.3528(17)
O5 C13 1.3572(18)
O6 C14 1.3565(17)
N1 H1A 0.82(2)
N1 H1B 0.87(2)
N1 C19 1.4984(19)
N1 C28 1.4851(19)
N2 H2 0.96(2)
N2 C21 1.477(2)
N2 C22 1.469(2)
N3 H3A 1.02(3)
N3 H3B 0.86(2)
N3 C23 1.493(2)
N3 C24 1.4934(19)
N4 H4 0.92(2)
N4 C26 1.472(2)
N4 C27 1.4671(18)
C1 C2 1.397(2)
C1 C6 1.391(2)
C2 C3 1.383(2)
C3 H3 0.9500
C3 C4 1.402(2)
C4 H4A 0.9500
C4 C5 1.383(3)
C5 H5 0.9500
C5 C6 1.402(2)
C6 H6 0.9500
C7 C8 1.4142(19)
C7 C12 1.383(2)
C8 C9 1.3821(19)
C9 H9 0.9500
C9 C10 1.403(2)
C10 H10 0.9500
C10 C11 1.390(2)
C11 H11 0.9500
C11 C12 1.401(2)
C12 H12 0.9500
C13 C14 1.404(2)
C13 C18 1.3837(19)
C14 C15 1.382(2)
C15 H15 0.9500
C15 C16 1.406(2)
C16 H16 0.9500
C16 C17 1.380(2)
C17 H17 0.9500
C17 C18 1.405(2)
C18 H18 0.9500
C19 H19A 0.9900
C19 H19B 0.9900
C19 C20 1.519(2)
C20 H20A 0.9900
C20 H20B 0.9900
C20 C21 1.529(2)
C21 H21A 0.9900
C21 H21B 0.9900
C22 H22A 0.9900
C22 H22B 0.9900
C22 C23 1.526(2)
C23 H23A 0.9900
C23 H23B 0.9900
C24 H24A 0.9900
C24 H24B 0.9900
C24 C25 1.523(2)
C25 H25A 0.9900
C25 H25B 0.9900
C25 C26 1.529(2)
C26 H26A 0.9900
C26 H26B 0.9900
C27 H27A 0.9900
C27 H27B 0.9900
C27 C28 1.521(2)
C28 H28A 0.9900
C28 H28B 0.9900
O7 H7A 0.9410
O7 H7B 0.7927

loop_
_geom_torsion_atom_site_label_1
_geom_torsion_atom_site_label_2
_geom_torsion_atom_site_label_3
_geom_torsion_atom_site_label_4
_geom_torsion
Si1 O1 C1 C2 -4.39(15)
Si1 O1 C1 C6 175.38(11)
Si1 O2 C2 C1 2.75(15)
Si1 O2 C2 C3 -176.96(12)
Si1 O3 C7 C8 -3.24(15)
Si1 O3 C7 C12 175.07(12)
Si1 O4 C8 C7 1.55(15)
Si1 O4 C8 C9 -176.93(11)
Si1 O5 C13 C14 -3.61(15)
Si1 O5 C13 C18 175.80(12)
Si1 O6 C14 C13 5.18(15)
Si1 O6 C14 C15 -175.94(12)
O1 Si1 O2 C2 -4.23(9)
O1 Si1 O3 C7 -90.58(9)
O1 Si1 O4 C8 85.32(10)
O1 Si1 O5 C13 -177.11(9)
O1 C1 C2 O2 1.07(17)
O1 C1 C2 C3 -179.21(13)
O1 C1 C6 C5 179.77(13)
O2 Si1 O1 C1 4.85(9)
O2 Si1 O4 C8 173.38(9)
O2 Si1 O5 C13 94.78(10)
O2 Si1 O6 C14 -100.05(10)
O2 C2 C3 C4 179.04(13)
O3 Si1 O1 C1 -178.68(9)
O3 Si1 O4 C8 -2.76(10)
O3 Si1 O5 C13 -88.93(10)
O3 Si1 O6 C14 83.27(10)
O3 C7 C8 O4 1.10(17)
O3 C7 C8 C9 179.65(13)
O3 C7 C12 C11 -177.58(14)
O4 Si1 O1 C1 92.56(9)
O4 Si1 O2 C2 -98.22(9)
O4 Si1 O3 C7 3.38(9)
O4 Si1 O6 C14 172.11(9)
O4 C8 C9 C10 176.63(13)
O5 Si1 O1 C1 -89.34(9)
O5 Si1 O2 C2 84.32(9)
O5 Si1 O3 C7 -179.28(9)
O5 Si1 O6 C14 -5.89(10)
O5 C13 C14 O6 -1.00(18)
O5 C13 C14 C15 -179.95(13)
O5 C13 C18 C17 -179.50(13)
O6 Si1 O2 C2 172.51(9)
O6 Si1 O3 C7 92.55(9)
O6 Si1 O4 C8 -97.00(9)
O6 Si1 O5 C13 5.32(10)
O6 C14 C15 C16 -179.10(13)
N1 C19 C20 C21 -66.70(17)
N2 C22 C23 N3 49.89(18)
N3 C24 C25 C26 69.50(17)
N4 C27 C28 N1 -51.99(17)
C1 C2 C3 C4 -0.6(2)
C2 C1 C6 C5 -0.5(2)
C2 C3 C4 C5 -0.2(2)
C3 C4 C5 C6 0.8(2)
C4 C5 C6 C1 -0.4(2)
C6 C1 C2 O2 -178.71(12)
C6 C1 C2 C3 1.0(2)
C7 C8 C9 C10 -1.7(2)
C8 C7 C12 C11 0.6(2)
C8 C9 C10 C11 0.4(2)
C9 C10 C11 C12 1.4(2)
C10 C11 C12 C7 -2.0(2)
C12 C7 C8 O4 -177.34(13)
C12 C7 C8 C9 1.2(2)
C13 C14 C15 C16 -0.3(2)
C14 C13 C18 C17 -0.1(2)
C14 C15 C16 C17 -0.5(2)
C15 C16 C17 C18 1.0(2)
C16 C17 C18 C13 -0.7(2)
C18 C13 C14 O6 179.57(13)
C18 C13 C14 C15 0.6(2)
C19 N1 C28 C27 -65.27(17)
C19 C20 C21 N2 63.83(17)
C21 N2 C22 C23 72.29(17)
C22 N2 C21 C20 171.64(13)
C23 N3 C24 C25 -178.85(12)
C24 N3 C23 C22 66.79(17)
C24 C25 C26 N4 -59.78(17)
C26 N4 C27 C28 -77.86(16)
C27 N4 C26 C25 -175.10(12)
C28 N1 C19 C20 176.27(13)
